data_2244120
loop_
_publ_author_name
'Ceglarska, Magdalena'
'Krebs, Christoph'
'N\"ather, Christian'

_publ_section_title
;
 Syntheses, crystal structures and properties of
 tetrakis(3-methylpyridine-\k<i>N</i>)bis(isothiocyanato-\k<i>N</i>)manganese(II)
 and
 tetrakis(3-methylpyridine-\k<i>N</i>)bis(isothiocyanato-\k<i>N</i>)iron(II)
;
_journal_issue 7
_journal_name_full 'Acta Crystallographica Section E'
_journal_page_first 755
_journal_page_last 760
_journal_paper_doi 10.1107/S2056989022006491
_journal_volume 78
_journal_year 2022
_chemical_formula_iupac '[Fe (N C S)2 (C6 H7 N)4]'
_chemical_formula_moiety 'C26 H28 Fe N6 S2'
_chemical_formula_sum 'C26 H28 Fe N6 S2'
_chemical_formula_weight 544.51
_chemical_name_systematic Tetrakis(3-methylpyridine-\k<i>N</i>)bis(isothiocyanato-\k<i>N</i>)iron(II)
_space_group_crystal_system orthorhombic
_space_group_IT_number 60
_space_group_name_Hall '-P 2n 2ab'
_space_group_name_H-M_alt 'P b c n'
_atom_sites_solution_hydrogens geom
_atom_sites_solution_primary dual
_audit_creation_method
;
Olex2 1.3-ac4
(compiled 2020.11.27 svn.r5f609507 for Rigaku Oxford Diffraction, GUI svn.r6214)
;
_cell_angle_alpha 90
_cell_angle_beta 90
_cell_angle_gamma 90
_cell_formula_units_Z 4
_cell_length_a 17.37330(10)
_cell_length_b 8.94119(5)
_cell_length_c 17.24862(10)
_cell_measurement_reflns_used 17643
_cell_measurement_temperature 99.99(10)
_cell_measurement_theta_max 79.3300
_cell_measurement_theta_min 2.5960
_cell_volume 2679.37(3)
_computing_cell_refinement
;
CrysAlisPro (Rigaku OD, 2021)
;
_computing_data_collection
;
CrysAlisPro (Rigaku OD, 2021)
;
_computing_data_reduction
;
CrysAlisPro (Rigaku OD, 2021)
;
_computing_molecular_graphics
;
DIAMOND (Brandenburg & Putz, 1999)
;
_computing_publication_material
;
publCIF (Westrip, 2010)
;
_computing_structure_refinement
;
<i>SHELXL2016/6</i> (Sheldrick, 2015b)
;
_computing_structure_solution
;
<i>SHELXT2014/5</i> (Sheldrick, 2015a)
;
_diffrn_ambient_temperature 99.99(10)
_diffrn_detector 'Hybrid Pixel Array Detector'
_diffrn_detector_area_resol_mean 10.0000
_diffrn_measured_fraction_theta_full 1.000
_diffrn_measured_fraction_theta_max 0.983
_diffrn_measurement_device 'four-circle diffractometer'
_diffrn_measurement_device_type 'XtaLAB Synergy, Dualflex, HyPix'
_diffrn_measurement_method '\w scans'
_diffrn_radiation_monochromator mirror
_diffrn_radiation_probe x-ray
_diffrn_radiation_type 'Cu K\a'
_diffrn_radiation_wavelength 1.54184
_diffrn_reflns_av_R_equivalents 0.0200
_diffrn_reflns_av_unetI/netI 0.0083
_diffrn_reflns_limit_h_max 22
_diffrn_reflns_limit_h_min -22
_diffrn_reflns_limit_k_max 7
_diffrn_reflns_limit_k_min -11
_diffrn_reflns_limit_l_max 20
_diffrn_reflns_limit_l_min -22
_diffrn_reflns_number 22225
_diffrn_reflns_theta_full 67.684
_diffrn_reflns_theta_max 79.767
_diffrn_reflns_theta_min 5.092
_diffrn_source 'micro-focus sealed X-ray tube'
_exptl_absorpt_coefficient_mu 6.171
_exptl_absorpt_correction_T_max 1.00000
_exptl_absorpt_correction_T_min 0.55469
_exptl_absorpt_correction_type multi-scan
_exptl_absorpt_process_details
;
(CrysalisPro; Rigaku OD, 2021)
;
_exptl_crystal_colour 'intense colourless'
_exptl_crystal_density_diffrn 1.350
_exptl_crystal_description prism
_exptl_crystal_F_000 1136
_exptl_crystal_size_max 0.16
_exptl_crystal_size_mid 0.15
_exptl_crystal_size_min 0.15
_refine_diff_density_max 0.393
_refine_diff_density_min -0.284
_refine_ls_extinction_coef 0.00049(7)
_refine_ls_extinction_expression Fc^*^=kFc[1+0.001xFc^2^\l^3^/sin(2\q)]^-1/4^
_refine_ls_extinction_method
;
SHELXL2016/6 (Sheldrick 2015b)
;
_refine_ls_goodness_of_fit_ref 1.056
_refine_ls_hydrogen_treatment constr
_refine_ls_matrix_type full
_refine_ls_number_parameters 163
_refine_ls_number_reflns 2875
_refine_ls_number_restraints 0
_refine_ls_restrained_S_all 1.056
_refine_ls_R_factor_all 0.0261
_refine_ls_R_factor_gt 0.0256
_refine_ls_shift/su_max 0.001
_refine_ls_shift/su_mean 0.000
_refine_ls_structure_factor_coef Fsqd
_refine_ls_weighting_details 'w=1/[\s^2^(Fo^2^)+(0.0401P)^2^+1.5203P] where P=(Fo^2^+2Fc^2^)/3'
_refine_ls_weighting_scheme calc
_refine_ls_wR_factor_gt 0.0723
_refine_ls_wR_factor_ref 0.0728
_reflns_number_gt 2804
_reflns_number_total 2875
_reflns_threshold_expression 'I > 2\s(I)'
_cod_data_source_file hb8024sup1.cif
_cod_data_source_block 2
_cod_database_code 2244120
_shelx_space_group_comment
;
The symmetry employed for this shelxl refinement is uniquely defined
by the following loop, which should always be used as a source of
symmetry information in preference to the above space-group names.
They are only intended as comments.
;

loop_
_space_group_symop_operation_xyz
'x, y, z'
'-x+1/2, -y+1/2, z+1/2'
'-x, y, -z+1/2'
'x+1/2, -y+1/2, -z'
'-x, -y, -z'
'x-1/2, y-1/2, -z-1/2'
'x, -y, z-1/2'
'-x-1/2, y-1/2, z'

loop_
_atom_site_type_symbol
_atom_site_label
_atom_site_fract_x
_atom_site_fract_y
_atom_site_fract_z
_atom_site_U_iso_or_equiv
_atom_site_adp_type
_atom_site_calc_flag
_atom_site_occupancy
_atom_site_disorder_assembly
_atom_site_disorder_group
Fe Fe1 0.500000 0.500000 0.500000 0.01130(10) Uani d 1 . .
S S1 0.38206(2) 0.28452(4) 0.72572(2) 0.02425(11) Uani d 1 . .
C C1 0.43143(7) 0.32807(13) 0.64874(7) 0.0156(2) Uani d 1 . .
N N1 0.46454(6) 0.36130(12) 0.59232(6) 0.0167(2) Uani d 1 . .
N N11 0.62142(6) 0.40757(12) 0.51376(6) 0.0149(2) Uani d 1 . .
C C11 0.67967(7) 0.45813(14) 0.46972(7) 0.0177(2) Uani d 1 . .
H H11 0.667825 0.526986 0.429511 0.021 Uiso calc 1 . .
C C12 0.75625(7) 0.41613(15) 0.47922(8) 0.0191(3) Uani d 1 . .
C C13 0.77283(7) 0.31360(15) 0.53734(8) 0.0219(3) Uani d 1 . .
H H13 0.824265 0.281211 0.545588 0.026 Uiso calc 1 . .
C C14 0.71377(8) 0.25904(15) 0.58315(8) 0.0220(3) Uani d 1 . .
H H14 0.724078 0.188658 0.623079 0.026 Uiso calc 1 . .
C C15 0.63926(7) 0.30874(14) 0.56985(7) 0.0175(2) Uani d 1 . .
H H15 0.599047 0.271369 0.601743 0.021 Uiso calc 1 . .
C C16 0.81754(8) 0.48373(17) 0.42911(10) 0.0285(3) Uani d 1 . .
H H16A 0.806439 0.461886 0.374566 0.043 Uiso calc 1 . .
H H16B 0.867663 0.441242 0.443056 0.043 Uiso calc 1 . .
H H16C 0.818606 0.592272 0.436935 0.043 Uiso calc 1 . .
N N21 0.52872(6) 0.67812(12) 0.58534(6) 0.0151(2) Uani d 1 . .
C C21 0.56858(7) 0.64878(14) 0.65039(7) 0.0162(2) Uani d 1 . .
H H21 0.580676 0.547467 0.661651 0.019 Uiso calc 1 . .
C C22 0.59325(8) 0.75852(15) 0.70240(7) 0.0188(3) Uani d 1 . .
C C23 0.57244(8) 0.90588(15) 0.68632(8) 0.0222(3) Uani d 1 . .
H H23 0.587559 0.984287 0.720223 0.027 Uiso calc 1 . .
C C24 0.52958(8) 0.93723(14) 0.62059(8) 0.0215(3) Uani d 1 . .
H H24 0.514030 1.036811 0.609476 0.026 Uiso calc 1 . .
C C25 0.50971(7) 0.82099(14) 0.57126(8) 0.0182(3) Uani d 1 . .
H H25 0.481440 0.843481 0.525582 0.022 Uiso calc 1 . .
C C26 0.63958(9) 0.71736(17) 0.77282(8) 0.0274(3) Uani d 1 . .
H H26A 0.689042 0.769994 0.771510 0.041 Uiso calc 1 . .
H H26B 0.648640 0.609178 0.773221 0.041 Uiso calc 1 . .
H H26C 0.611273 0.746064 0.819661 0.041 Uiso calc 1 . .

loop_
_atom_site_aniso_label
_atom_site_aniso_U_11
_atom_site_aniso_U_22
_atom_site_aniso_U_33
_atom_site_aniso_U_12
_atom_site_aniso_U_13
_atom_site_aniso_U_23
Fe1 0.01186(15) 0.01149(16) 0.01054(16) -0.00048(9) 0.00004(9) 0.00100(9)
S1 0.03164(19) 0.02224(18) 0.01886(17) -0.00132(13) 0.00886(13) 0.00403(12)
C1 0.0169(6) 0.0121(5) 0.0178(6) 0.0006(4) -0.0026(4) -0.0002(4)
N1 0.0174(5) 0.0168(5) 0.0159(5) -0.0005(4) 0.0002(4) 0.0032(4)
N11 0.0149(5) 0.0147(5) 0.0151(5) 0.0006(4) -0.0013(4) -0.0015(4)
C11 0.0176(6) 0.0168(6) 0.0185(6) 0.0003(5) -0.0004(5) 0.0002(5)
C12 0.0157(6) 0.0190(6) 0.0227(6) -0.0008(5) 0.0006(5) -0.0026(5)
C13 0.0153(6) 0.0228(6) 0.0276(7) 0.0027(5) -0.0050(5) -0.0014(5)
C14 0.0217(6) 0.0218(6) 0.0224(6) 0.0039(5) -0.0045(5) 0.0036(5)
C15 0.0185(6) 0.0171(6) 0.0168(6) -0.0001(5) -0.0012(5) 0.0003(5)
C16 0.0209(7) 0.0325(8) 0.0319(8) -0.0001(6) 0.0060(6) 0.0019(6)
N21 0.0153(5) 0.0147(5) 0.0155(5) -0.0007(4) 0.0012(4) -0.0012(4)
C21 0.0174(6) 0.0160(6) 0.0151(6) -0.0011(5) 0.0006(4) -0.0010(4)
C22 0.0209(6) 0.0194(6) 0.0161(6) -0.0036(5) 0.0019(5) -0.0031(5)
C23 0.0265(6) 0.0178(6) 0.0222(6) -0.0051(5) 0.0041(5) -0.0060(5)
C24 0.0241(6) 0.0130(6) 0.0275(7) -0.0004(5) 0.0042(5) -0.0008(5)
C25 0.0174(6) 0.0166(6) 0.0205(6) 0.0008(5) 0.0008(5) 0.0013(5)
C26 0.0352(8) 0.0273(8) 0.0198(7) -0.0040(6) -0.0065(6) -0.0044(5)

loop_
_atom_type_symbol
_atom_type_description
_atom_type_scat_dispersion_real
_atom_type_scat_dispersion_imag
_atom_type_scat_source
C C 0.0181 0.0091 'International Tables Vol C Tables 4.2.6.8 and 6.1.1.4'
H H 0.0000 0.0000 'International Tables Vol C Tables 4.2.6.8 and 6.1.1.4'
Fe Fe -1.1336 3.1974 'International Tables Vol C Tables 4.2.6.8 and 6.1.1.4'
N N 0.0311 0.0180 'International Tables Vol C Tables 4.2.6.8 and 6.1.1.4'
S S 0.3331 0.5567 'International Tables Vol C Tables 4.2.6.8 and 6.1.1.4'

loop_
_geom_angle_atom_site_label_1
_geom_angle_atom_site_label_2
_geom_angle_atom_site_label_3
_geom_angle_site_symmetry_1
_geom_angle_site_symmetry_3
_geom_angle
_geom_angle_publ_flag
N1 Fe1 N1 5_666 . 180.0 ?
N1 Fe1 N11 . 5_666 91.23(4) y
N1 Fe1 N11 . . 88.77(4) y
N1 Fe1 N11 5_666 5_666 88.77(4) ?
N1 Fe1 N11 5_666 . 91.23(4) ?
N1 Fe1 N21 5_666 . 90.75(4) y
N1 Fe1 N21 . 5_666 90.75(4) ?
N1 Fe1 N21 5_666 5_666 89.25(4) ?
N1 Fe1 N21 . . 89.25(4) y
N11 Fe1 N11 . 5_666 180.00(5) ?
N21 Fe1 N11 . . 89.03(4) y
N21 Fe1 N11 5_666 . 90.97(4) y
N21 Fe1 N11 . 5_666 90.97(4) ?
N21 Fe1 N11 5_666 5_666 89.03(4) ?
N21 Fe1 N21 . 5_666 180.00(4) ?
N1 C1 S1 . . 177.62(12) ?
C1 N1 Fe1 . . 157.12(10) y
C11 N11 Fe1 . . 121.10(8) ?
C11 N11 C15 . . 116.97(11) ?
C15 N11 Fe1 . . 121.75(8) ?
N11 C11 H11 . . 117.9 ?
N11 C11 C12 . . 124.24(12) ?
C12 C11 H11 . . 117.9 ?
C11 C12 C16 . . 120.16(12) ?
C13 C12 C11 . . 117.46(12) ?
C13 C12 C16 . . 122.36(12) ?
C12 C13 H13 . . 120.3 ?
C14 C13 C12 . . 119.41(12) ?
C14 C13 H13 . . 120.3 ?
C13 C14 H14 . . 120.5 ?
C13 C14 C15 . . 118.97(12) ?
C15 C14 H14 . . 120.5 ?
N11 C15 C14 . . 122.94(12) ?
N11 C15 H15 . . 118.5 ?
C14 C15 H15 . . 118.5 ?
C12 C16 H16A . . 109.5 ?
C12 C16 H16B . . 109.5 ?
C12 C16 H16C . . 109.5 ?
H16A C16 H16B . . 109.5 ?
H16A C16 H16C . . 109.5 ?
H16B C16 H16C . . 109.5 ?
C21 N21 Fe1 . . 121.87(8) ?
C25 N21 Fe1 . . 120.44(9) ?
C25 N21 C21 . . 117.62(11) ?
N21 C21 H21 . . 118.1 ?
N21 C21 C22 . . 123.85(12) ?
C22 C21 H21 . . 118.1 ?
C21 C22 C26 . . 120.76(12) ?
C23 C22 C21 . . 117.16(12) ?
C23 C22 C26 . . 122.08(12) ?
C22 C23 H23 . . 120.2 ?
C24 C23 C22 . . 119.58(12) ?
C24 C23 H23 . . 120.2 ?
C23 C24 H24 . . 120.5 ?
C23 C24 C25 . . 118.97(12) ?
C25 C24 H24 . . 120.5 ?
N21 C25 C24 . . 122.77(12) ?
N21 C25 H25 . . 118.6 ?
C24 C25 H25 . . 118.6 ?
C22 C26 H26A . . 109.5 ?
C22 C26 H26B . . 109.5 ?
C22 C26 H26C . . 109.5 ?
H26A C26 H26B . . 109.5 ?
H26A C26 H26C . . 109.5 ?
H26B C26 H26C . . 109.5 ?

loop_
_geom_bond_atom_site_label_1
_geom_bond_atom_site_label_2
_geom_bond_site_symmetry_2
_geom_bond_distance
_geom_bond_publ_flag
Fe1 N1 5_666 2.1103(10) ?
Fe1 N1 . 2.1103(10) y
Fe1 N11 5_666 2.2780(10) ?
Fe1 N11 . 2.2779(10) y
Fe1 N21 . 2.2253(10) y
Fe1 N21 5_666 2.2253(10) ?
S1 C1 . 1.6279(13) ?
C1 N1 . 1.1688(17) ?
N11 C11 . 1.3436(16) ?
N11 C15 . 1.3464(16) ?
C11 H11 . 0.9500 ?
C11 C12 . 1.3922(18) ?
C12 C13 . 1.3887(19) ?
C12 C16 . 1.4987(19) ?
C13 H13 . 0.9500 ?
C13 C14 . 1.3838(19) ?
C14 H14 . 0.9500 ?
C14 C15 . 1.3878(18) ?
C15 H15 . 0.9500 ?
C16 H16A . 0.9800 ?
C16 H16B . 0.9800 ?
C16 H16C . 0.9800 ?
N21 C21 . 1.3444(16) ?
N21 C25 . 1.3416(16) ?
C21 H21 . 0.9500 ?
C21 C22 . 1.3968(17) ?
C22 C23 . 1.3942(19) ?
C22 C26 . 1.5030(19) ?
C23 H23 . 0.9500 ?
C23 C24 . 1.385(2) ?
C24 H24 . 0.9500 ?
C24 C25 . 1.3868(18) ?
C25 H25 . 0.9500 ?
C26 H26A . 0.9800 ?
C26 H26B . 0.9800 ?
C26 H26C . 0.9800 ?

loop_
_geom_hbond_atom_site_label_D
_geom_hbond_atom_site_label_H
_geom_hbond_atom_site_label_A
_geom_hbond_site_symmetry_A
_geom_hbond_distance_DH
_geom_hbond_distance_HA
_geom_hbond_distance_DA
_geom_hbond_angle_DHA
C11 H11 N1 5_666 0.95 2.54 3.1668(16) 124
C15 H15 S1 3_656 0.95 3.00 3.5523(13) 119
C15 H15 N1 . 0.95 2.48 3.0961(16) 123

_cod_database_fobs_code 2244120
